data_4062174
loop_
_publ_author_name
'Shim, Chang Bo'
'Kim, Young Heui'
'Lee, Bun Yeoul'
'Dong, Yongkwan'
'Yun, Hoseop'

_publ_section_title
;
 [2-(Alkylideneamino)benzoato]nickel(II) Complexes: Active Catalysts
 for Ethylene Polymerization
;
_journal_issue 21
_journal_name_full Organometallics
_journal_page_first 4272
_journal_page_last 4280
_journal_paper_doi 10.1021/om0303303
_journal_volume 22
_journal_year 2003
_chemical_formula_sum 'C35 H21 B F15 N Ni O2'
_chemical_formula_weight 842.05
_space_group_IT_number 14
_symmetry_cell_setting monoclinic
_symmetry_space_group_name_Hall '-P 2yn'
_symmetry_space_group_name_H-M 'P 1 21/n 1'
_cell_angle_alpha 90.00
_cell_angle_beta 108.0172(12)
_cell_angle_gamma 90.00
_cell_formula_units_Z 4
_cell_length_a 12.4931(3)
_cell_length_b 19.2695(4)
_cell_length_c 14.7536(6)
_cell_measurement_temperature 293(2)
_cell_volume 3377.56(17)
_diffrn_ambient_temperature 293(2)
_exptl_crystal_density_diffrn 1.656
_cod_depositor_comments
;
The following automatic conversions were performed:

'_symmetry_cell_setting' tag value 'Monclinic' was replaced with
'monoclinic' value.

Automatic conversion script
Id: cif_fix_values 1646 2011-03-28 12:23:43Z adriana 
;
_cod_original_sg_symbol_H-M 'P 21/n'
_cod_database_code 4062174

loop_
_symmetry_equiv_pos_as_xyz
'x, y, z'
'-x+1/2, y+1/2, -z+1/2'
'-x, -y, -z'
'x-1/2, -y-1/2, z-1/2'

loop_
_atom_site_label
_atom_site_type_symbol
_atom_site_fract_x
_atom_site_fract_y
_atom_site_fract_z
_atom_site_U_iso_or_equiv
_atom_site_adp_type
_atom_site_occupancy
_atom_site_symmetry_multiplicity
_atom_site_calc_flag
_atom_site_refinement_flags
_atom_site_disorder_assembly
_atom_site_disorder_group
Ni Ni 0.26985(4) 0.18919(3) 0.52806(4) 0.0611(2) Uani 1 1 d . . .
N N 0.2778(3) 0.2360(2) 0.6456(3) 0.0647(10) Uani 1 1 d . . .
B B 0.6814(4) 0.1935(2) 0.6339(3) 0.0516(11) Uani 1 1 d . . .
O1 O 0.4336(2) 0.18892(13) 0.5705(2) 0.0581(7) Uani 1 1 d . . .
O2 O 0.5958(2) 0.17317(13) 0.68517(18) 0.0544(7) Uani 1 1 d . . .
F1 F 0.5406(2) 0.30769(12) 0.6914(2) 0.0800(8) Uani 1 1 d . . .
F2 F 0.5781(3) 0.44166(14) 0.6918(3) 0.1066(10) Uani 1 1 d . . .
F3 F 0.7517(3) 0.49309(13) 0.6364(2) 0.1040(10) Uani 1 1 d . . .
F4 F 0.8870(3) 0.40344(15) 0.57996(19) 0.0899(8) Uani 1 1 d . . .
F5 F 0.8481(2) 0.26731(13) 0.57515(18) 0.0759(7) Uani 1 1 d . . .
F6 F 0.7544(2) 0.19663(13) 0.84326(17) 0.0748(7) Uani 1 1 d . . .
F7 F 0.9326(2) 0.13526(15) 0.96125(19) 0.0898(8) Uani 1 1 d . . .
F8 F 1.0841(2) 0.06875(16) 0.8947(2) 0.0960(9) Uani 1 1 d . . .
F9 F 1.0500(2) 0.06450(15) 0.7026(2) 0.0947(9) Uani 1 1 d . . .
F10 F 0.8707(2) 0.12217(14) 0.58167(18) 0.0769(7) Uani 1 1 d . . .
F11 F 0.6653(2) 0.04616(11) 0.60045(17) 0.0715(7) Uani 1 1 d . . .
F12 F 0.5780(2) -0.01904(13) 0.43509(19) 0.0824(8) Uani 1 1 d . . .
F13 F 0.4939(2) 0.05374(14) 0.27111(18) 0.0905(8) Uani 1 1 d . . .
F14 F 0.5088(2) 0.19512(14) 0.27550(18) 0.0870(8) Uani 1 1 d . . .
F15 F 0.6020(2) 0.26154(12) 0.43691(17) 0.0756(7) Uani 1 1 d . . .
C1 C 0.4890(3) 0.17529(19) 0.6538(3) 0.0524(10) Uani 1 1 d . . .
C2 C 0.4326(3) 0.1591(2) 0.7269(3) 0.0552(10) Uani 1 1 d . . .
C3 C 0.4836(4) 0.1140(2) 0.8013(3) 0.0725(13) Uani 1 1 d . . .
H3 H 0.5533 0.0945 0.8065 0.087 Uiso 1 1 calc R . .
C4 C 0.4286(5) 0.0983(3) 0.8684(4) 0.0916(16) Uani 1 1 d . . .
H4 H 0.4620 0.0685 0.9188 0.110 Uiso 1 1 calc R . .
C5 C 0.3247(5) 0.1273(3) 0.8595(4) 0.0958(17) Uani 1 1 d . . .
H5 H 0.2888 0.1164 0.9043 0.115 Uiso 1 1 calc R . .
C6 C 0.2738(4) 0.1711(3) 0.7872(4) 0.0779(14) Uani 1 1 d . . .
H6 H 0.2030 0.1893 0.7812 0.093 Uiso 1 1 calc R . .
C7 C 0.3296(4) 0.1885(2) 0.7218(3) 0.0607(11) Uani 1 1 d . . .
C8 C 0.2579(4) 0.2994(3) 0.6645(4) 0.0831(15) Uani 1 1 d . . .
C9 C 0.2883(5) 0.3278(3) 0.7646(5) 0.108(2) Uani 1 1 d . . .
H9A H 0.2226 0.3256 0.7864 0.129 Uiso 1 1 calc R . .
H9B H 0.3463 0.2989 0.8064 0.129 Uiso 1 1 calc R . .
C10 C 0.3285(6) 0.3994(3) 0.7713(6) 0.125(2) Uani 1 1 d . . .
H10A H 0.4034 0.4002 0.7649 0.150 Uiso 1 1 calc R . .
H10B H 0.3333 0.4179 0.8336 0.150 Uiso 1 1 calc R . .
C11 C 0.2519(6) 0.4450(3) 0.6955(7) 0.137(3) Uani 1 1 d . . .
H11A H 0.2820 0.4917 0.7015 0.165 Uiso 1 1 calc R . .
H11B H 0.1782 0.4469 0.7043 0.165 Uiso 1 1 calc R . .
C12 C 0.2407(6) 0.4170(3) 0.5957(6) 0.132(3) Uani 1 1 d . . .
H12A H 0.1899 0.4465 0.5482 0.158 Uiso 1 1 calc R . .
H12B H 0.3136 0.4180 0.5853 0.158 Uiso 1 1 calc R . .
C13 C 0.1970(5) 0.3447(3) 0.5842(5) 0.1046(19) Uani 1 1 d . . .
H13A H 0.1178 0.3453 0.5794 0.125 Uiso 1 1 calc R . .
H13B H 0.2036 0.3256 0.5254 0.125 Uiso 1 1 calc R . .
C14 C 0.1049(4) 0.1906(3) 0.4577(4) 0.0846(15) Uani 1 1 d . . .
H14A H 0.0542 0.1875 0.4958 0.102 Uiso 1 1 calc R . .
H14B H 0.0799 0.2226 0.4046 0.102 Uiso 1 1 calc R . .
C15 C 0.1550(4) 0.1282(3) 0.4412(3) 0.0760(13) Uani 1 1 d . . .
C16 C 0.2457(4) 0.1365(3) 0.4070(3) 0.0751(13) Uani 1 1 d . . .
H16A H 0.2327 0.1637 0.3493 0.090 Uiso 1 1 calc R . .
H16B H 0.2930 0.0962 0.4097 0.090 Uiso 1 1 calc R . .
C17 C 0.1286(5) 0.0596(3) 0.4782(5) 0.1039(18) Uani 1 1 d . . .
H17A H 0.0712 0.0363 0.4289 0.125 Uiso 1 1 calc R . .
H17B H 0.1025 0.0672 0.5321 0.125 Uiso 1 1 calc R . .
H17C H 0.1953 0.0315 0.4970 0.125 Uiso 1 1 calc R . .
C18 C 0.6935(3) 0.2793(2) 0.6337(3) 0.0529(10) Uani 1 1 d . . .
C19 C 0.6287(4) 0.3276(2) 0.6621(3) 0.0623(11) Uani 1 1 d . . .
C20 C 0.6465(4) 0.3984(2) 0.6633(3) 0.0716(13) Uani 1 1 d . . .
C21 C 0.7327(4) 0.4240(2) 0.6351(3) 0.0737(13) Uani 1 1 d . . .
C22 C 0.8002(4) 0.3797(3) 0.6072(3) 0.0659(12) Uani 1 1 d . . .
C23 C 0.7798(4) 0.3092(2) 0.6060(3) 0.0603(11) Uani 1 1 d . . .
C24 C 0.7996(3) 0.1610(2) 0.7050(3) 0.0535(10) Uani 1 1 d . . .
C25 C 0.8237(3) 0.1633(2) 0.8029(3) 0.0573(10) Uani 1 1 d . . .
C26 C 0.9165(4) 0.1322(2) 0.8671(3) 0.0614(11) Uani 1 1 d . . .
C27 C 0.9931(4) 0.0986(2) 0.8336(4) 0.0664(12) Uani 1 1 d . . .
C28 C 0.9752(4) 0.0969(2) 0.7382(4) 0.0677(12) Uani 1 1 d . . .
C29 C 0.8807(3) 0.1276(2) 0.6760(3) 0.0598(11) Uani 1 1 d . . .
C30 C 0.6394(3) 0.1576(2) 0.5287(3) 0.0527(10) Uani 1 1 d . . .
C31 C 0.6291(3) 0.0859(2) 0.5211(3) 0.0568(10) Uani 1 1 d . . .
C32 C 0.5828(3) 0.0511(2) 0.4366(3) 0.0622(11) Uani 1 1 d . . .
C33 C 0.5412(4) 0.0873(3) 0.3545(3) 0.0641(11) Uani 1 1 d . . .
C34 C 0.5486(3) 0.1580(2) 0.3569(3) 0.0608(11) Uani 1 1 d . . .
C35 C 0.5978(3) 0.1910(2) 0.4422(3) 0.0560(10) Uani 1 1 d . . .

loop_
_atom_site_aniso_label
_atom_site_aniso_U_11
_atom_site_aniso_U_22
_atom_site_aniso_U_33
_atom_site_aniso_U_23
_atom_site_aniso_U_13
_atom_site_aniso_U_12
Ni 0.0522(4) 0.0680(4) 0.0585(4) -0.0018(3) 0.0102(3) -0.0003(3)
N 0.052(2) 0.074(3) 0.069(3) -0.008(2) 0.0196(19) 0.0028(17)
B 0.047(3) 0.057(3) 0.049(3) 0.001(2) 0.013(2) 0.003(2)
O1 0.0496(16) 0.0693(18) 0.0533(18) 0.0002(14) 0.0129(14) -0.0006(13)
O2 0.0482(17) 0.0642(17) 0.0478(16) 0.0004(13) 0.0104(13) 0.0002(12)
F1 0.0670(17) 0.0672(15) 0.110(2) -0.0157(14) 0.0338(16) 0.0016(12)
F2 0.105(2) 0.0630(17) 0.152(3) -0.0154(17) 0.040(2) 0.0139(15)
F3 0.124(3) 0.0563(17) 0.122(3) 0.0054(16) 0.024(2) -0.0129(15)
F4 0.103(2) 0.098(2) 0.0700(17) 0.0021(14) 0.0281(16) -0.0359(16)
F5 0.0781(17) 0.0815(17) 0.0776(18) -0.0020(13) 0.0378(15) -0.0036(13)
F6 0.0636(16) 0.0998(19) 0.0576(15) -0.0126(13) 0.0137(13) 0.0110(13)
F7 0.0745(18) 0.127(2) 0.0553(17) 0.0084(15) 0.0017(13) -0.0060(15)
F8 0.0564(16) 0.112(2) 0.099(2) 0.0182(17) -0.0050(15) 0.0180(14)
F9 0.0567(16) 0.113(2) 0.110(2) -0.0189(18) 0.0192(15) 0.0211(15)
F10 0.0619(16) 0.105(2) 0.0650(17) -0.0126(14) 0.0212(13) 0.0085(13)
F11 0.0877(17) 0.0597(14) 0.0564(15) 0.0057(12) 0.0068(12) -0.0053(12)
F12 0.094(2) 0.0643(17) 0.0789(18) -0.0153(13) 0.0121(15) -0.0074(13)
F13 0.096(2) 0.103(2) 0.0584(17) -0.0222(15) 0.0037(14) -0.0013(16)
F14 0.094(2) 0.0983(19) 0.0544(16) 0.0090(14) 0.0020(14) 0.0113(15)
F15 0.0889(18) 0.0638(17) 0.0615(16) 0.0067(12) 0.0051(13) 0.0088(12)
C1 0.050(3) 0.052(2) 0.051(3) -0.0010(19) 0.010(2) -0.0021(18)
C2 0.057(3) 0.059(2) 0.048(3) -0.004(2) 0.015(2) -0.010(2)
C3 0.067(3) 0.082(3) 0.063(3) 0.006(3) 0.012(2) -0.013(2)
C4 0.091(4) 0.118(4) 0.060(3) 0.017(3) 0.014(3) -0.028(3)
C5 0.079(4) 0.143(5) 0.070(4) -0.007(4) 0.029(3) -0.031(4)
C6 0.069(3) 0.102(4) 0.067(3) -0.010(3) 0.027(3) -0.010(3)
C7 0.053(3) 0.076(3) 0.053(3) -0.012(2) 0.016(2) -0.013(2)
C8 0.068(3) 0.074(3) 0.102(4) -0.014(3) 0.019(3) 0.006(3)
C9 0.109(5) 0.095(4) 0.128(5) -0.046(4) 0.049(4) -0.004(3)
C10 0.108(5) 0.100(5) 0.161(7) -0.047(5) 0.031(5) -0.004(4)
C11 0.109(5) 0.088(4) 0.225(9) -0.049(6) 0.067(6) -0.024(4)
C12 0.115(5) 0.090(5) 0.181(8) 0.003(5) 0.031(5) -0.004(4)
C13 0.089(4) 0.079(4) 0.143(6) 0.002(4) 0.033(4) 0.021(3)
C14 0.057(3) 0.098(4) 0.083(4) -0.006(3) -0.002(3) 0.004(3)
C15 0.063(3) 0.089(4) 0.064(3) -0.003(3) 0.002(2) -0.012(3)
C16 0.082(3) 0.083(3) 0.051(3) -0.001(2) 0.007(2) -0.001(3)
C17 0.085(4) 0.100(4) 0.121(5) -0.006(4) 0.024(3) -0.027(3)
C18 0.050(2) 0.059(2) 0.045(2) -0.0018(19) 0.0061(19) 0.002(2)
C19 0.056(3) 0.065(3) 0.059(3) 0.000(2) 0.008(2) -0.002(2)
C20 0.071(3) 0.055(3) 0.079(3) -0.007(2) 0.008(3) 0.008(2)
C21 0.085(4) 0.057(3) 0.068(3) 0.004(2) 0.007(3) -0.006(3)
C22 0.066(3) 0.074(3) 0.051(3) 0.008(2) 0.009(2) -0.021(3)
C23 0.063(3) 0.069(3) 0.043(2) 0.000(2) 0.008(2) -0.007(2)
C24 0.051(2) 0.051(2) 0.055(3) -0.0038(19) 0.012(2) -0.0041(18)
C25 0.053(3) 0.060(2) 0.055(3) -0.005(2) 0.010(2) -0.001(2)
C26 0.054(3) 0.070(3) 0.052(3) 0.004(2) 0.004(2) -0.009(2)
C27 0.047(3) 0.065(3) 0.075(3) 0.002(2) 0.001(2) -0.003(2)
C28 0.047(3) 0.062(3) 0.090(4) -0.012(3) 0.015(3) 0.001(2)
C29 0.051(3) 0.068(3) 0.059(3) -0.005(2) 0.014(2) -0.002(2)
C30 0.043(2) 0.060(3) 0.056(3) -0.002(2) 0.0160(19) 0.0028(18)
C31 0.054(2) 0.062(3) 0.053(3) -0.002(2) 0.014(2) -0.002(2)
C32 0.057(3) 0.060(3) 0.068(3) -0.008(2) 0.016(2) -0.003(2)
C33 0.055(3) 0.081(3) 0.052(3) -0.014(3) 0.010(2) -0.001(2)
C34 0.053(2) 0.077(3) 0.047(3) 0.004(2) 0.008(2) 0.006(2)
C35 0.049(2) 0.061(3) 0.056(3) 0.002(2) 0.014(2) 0.0063(19)

loop_
_geom_bond_atom_site_label_1
_geom_bond_atom_site_label_2
_geom_bond_distance
_geom_bond_site_symmetry_2
_geom_bond_publ_flag
Ni N 1.929(4) . ?
Ni O1 1.946(3) . ?
Ni C15 1.986(5) . ?
Ni C16 1.994(5) . ?
Ni C14 2.000(5) . ?
N C8 1.294(6) . ?
N C7 1.438(6) . ?
B O2 1.539(5) . ?
B C30 1.631(6) . ?
B C24 1.649(6) . ?
B C18 1.661(6) . ?
O1 C1 1.237(5) . ?
O2 C1 1.271(5) . ?
F1 C19 1.357(5) . ?
F2 C20 1.350(5) . ?
F3 C21 1.350(5) . ?
F4 C22 1.348(5) . ?
F5 C23 1.351(5) . ?
F6 C25 1.355(5) . ?
F7 C26 1.342(5) . ?
F8 C27 1.342(5) . ?
F9 C28 1.357(5) . ?
F10 C29 1.362(5) . ?
F11 C31 1.355(5) . ?
F12 C32 1.353(5) . ?
F13 C33 1.354(5) . ?
F14 C34 1.353(5) . ?
F15 C35 1.363(5) . ?
C1 C2 1.492(6) . ?
C2 C7 1.387(6) . ?
C2 C3 1.390(6) . ?
C3 C4 1.401(7) . ?
C4 C5 1.382(8) . ?
C5 C6 1.356(7) . ?
C6 C7 1.395(6) . ?
C8 C13 1.478(8) . ?
C8 C9 1.510(8) . ?
C9 C10 1.462(8) . ?
C10 C11 1.508(10) . ?
C11 C12 1.534(10) . ?
C12 C13 1.486(8) . ?
C14 C15 1.410(7) . ?
C15 C16 1.385(6) . ?
C15 C17 1.506(7) . ?
C18 C19 1.380(6) . ?
C18 C23 1.390(6) . ?
C19 C20 1.382(6) . ?
C20 C21 1.362(7) . ?
C21 C22 1.351(7) . ?
C22 C23 1.382(6) . ?
C24 C29 1.376(6) . ?
C24 C25 1.382(6) . ?
C25 C26 1.386(6) . ?
C26 C27 1.368(6) . ?
C27 C28 1.355(6) . ?
C28 C29 1.384(6) . ?
C30 C35 1.379(6) . ?
C30 C31 1.388(6) . ?
C31 C32 1.376(6) . ?
C32 C33 1.353(6) . ?
C33 C34 1.365(6) . ?
C34 C35 1.374(6) . ?
